data_7127631
loop_
_publ_author_name
'Wang, Yong'
'Wang, Meng-Fan'
'Young, David James'
'Zhu, Hua'
'Hu, Fei-Long'
'Mi, Yan'
'Qin, Zhen'
'Chen, Shu Li'
'Lang, Jian-Ping'

_publ_section_title
;
 Tuning the configuration of the flexible metal-alkene-framework affords
 pure cycloisomers in solid state photodimerization.
;
_journal_issue 9
_journal_name_full 'Chemical communications (Cambridge, England)'
_journal_page_first 1129
_journal_page_last 1132
_journal_paper_doi 10.1039/d0cc06939f
_journal_volume 57
_journal_year 2021
_chemical_formula_sum 'C99 H69 Cd3 N15 O24.75'
_chemical_formula_weight 2201.89
_space_group_crystal_system monoclinic
_space_group_IT_number 15
_space_group_name_Hall '-C 2yc'
_space_group_name_H-M_alt 'C 1 2/c 1'
_atom_sites_solution_hydrogens geom
_audit_creation_method SHELXL-2017/1
_audit_update_record
;
2020-09-25 deposited with the CCDC.	2020-12-16 downloaded from the CCDC.
;
_cell_angle_alpha 90
_cell_angle_beta 102.236(13)
_cell_angle_gamma 90
_cell_formula_units_Z 8
_cell_length_a 41.888(16)
_cell_length_b 13.237(5)
_cell_length_c 37.521(13)
_cell_measurement_reflns_used 9878
_cell_measurement_temperature 293(2)
_cell_measurement_theta_max 27.54
_cell_measurement_theta_min 2.63
_cell_volume 20332(13)
_computing_structure_refinement 'SHELXL-2017/1 (Sheldrick, 2017)'
_computing_structure_solution 'SHELXT 2014/5 (Sheldrick, 2014)'
_diffrn_ambient_temperature 293(2)
_diffrn_measured_fraction_theta_full 0.991
_diffrn_measured_fraction_theta_max 0.991
_diffrn_measurement_device_type 'Bruker APEX-II CCD'
_diffrn_measurement_method '\f and \w scans'
_diffrn_radiation_type MoK\a
_diffrn_radiation_wavelength 0.71073
_diffrn_reflns_av_R_equivalents 0.0353
_diffrn_reflns_av_unetI/netI 0.0360
_diffrn_reflns_Laue_measured_fraction_full 0.991
_diffrn_reflns_Laue_measured_fraction_max 0.991
_diffrn_reflns_limit_h_max 49
_diffrn_reflns_limit_h_min -49
_diffrn_reflns_limit_k_max 15
_diffrn_reflns_limit_k_min -11
_diffrn_reflns_limit_l_max 44
_diffrn_reflns_limit_l_min -44
_diffrn_reflns_number 66726
_diffrn_reflns_point_group_measured_fraction_full 0.991
_diffrn_reflns_point_group_measured_fraction_max 0.991
_diffrn_reflns_theta_full 24.999
_diffrn_reflns_theta_max 24.999
_diffrn_reflns_theta_min 2.133
_exptl_absorpt_coefficient_mu 0.701
_exptl_crystal_colour red
_exptl_crystal_density_diffrn 1.439
_exptl_crystal_description block
_exptl_crystal_F_000 8880
_exptl_crystal_size_max 0.340
_exptl_crystal_size_mid 0.150
_exptl_crystal_size_min 0.140
_refine_diff_density_max 0.732
_refine_diff_density_min -0.578
_refine_diff_density_rms 0.078
_refine_ls_extinction_method none
_refine_ls_goodness_of_fit_ref 1.107
_refine_ls_hydrogen_treatment constr
_refine_ls_matrix_type full
_refine_ls_number_parameters 1288
_refine_ls_number_reflns 17740
_refine_ls_number_restraints 14
_refine_ls_restrained_S_all 1.109
_refine_ls_R_factor_all 0.0606
_refine_ls_R_factor_gt 0.0500
_refine_ls_shift/su_max 0.004
_refine_ls_shift/su_mean 0.000
_refine_ls_structure_factor_coef Fsqd
_refine_ls_weighting_details 'w=1/[\s^2^(Fo^2^)+(0.0575P)^2^+71.2800P] where P=(Fo^2^+2Fc^2^)/3'
_refine_ls_weighting_scheme calc
_refine_ls_wR_factor_gt 0.1338
_refine_ls_wR_factor_ref 0.1440
_reflns_Friedel_coverage 0.000
_reflns_number_gt 14996
_reflns_number_total 17740
_reflns_threshold_expression 'I > 2\s(I)'
_cod_data_source_file d0cc06939f2.cif
_cod_data_source_block CP5
_cod_depositor_comments 'Adding full bibliography for 7127627--7127633.cif.'
_cod_original_sg_symbol_H-M 'C 2/c'
_cod_database_code 7127631
_shelx_shelxl_version_number 2017/1
_shelx_space_group_comment
;
The symmetry employed for this shelxl refinement is uniquely defined
by the following loop, which should always be used as a source of
symmetry information in preference to the above space-group names.
They are only intended as comments.
;
_shelx_estimated_absorpt_t_min 0.796
_shelx_estimated_absorpt_t_max 0.908

loop_
_space_group_symop_operation_xyz
'x, y, z'
'-x, y, -z+1/2'
'x+1/2, y+1/2, z'
'-x+1/2, y+1/2, -z+1/2'
'-x, -y, -z'
'x, -y, z-1/2'
'-x+1/2, -y+1/2, -z'
'x+1/2, -y+1/2, z-1/2'

loop_
_atom_site_label
_atom_site_type_symbol
_atom_site_fract_x
_atom_site_fract_y
_atom_site_fract_z
_atom_site_U_iso_or_equiv
_atom_site_adp_type
_atom_site_occupancy
_atom_site_site_symmetry_order
_atom_site_calc_flag
_atom_site_refinement_flags_posn
_atom_site_refinement_flags_adp
_atom_site_refinement_flags_occupancy
_atom_site_disorder_assembly
_atom_site_disorder_group
O24 O 0.8470(5) 0.3770(11) 0.5568(4) 0.186(6) Uani 0.5 1 d . . P . .
O25 O 0.8829(7) 0.2363(17) 0.5361(6) 0.143(9) Uani 0.25 1 d . . P . .
C1 C 0.54378(12) -0.1291(4) 0.45252(12) 0.0574(11) Uani 1 1 d . . . . .
H1 H 0.540699 -0.176647 0.469739 0.069 Uiso 1 1 calc R U . . .
C2 C 0.54273(11) -0.1614(4) 0.41737(12) 0.0582(11) Uani 1 1 d . . . . .
H2 H 0.538885 -0.229055 0.411339 0.070 Uiso 1 1 calc R U . . .
C3 C 0.54742(10) -0.0926(4) 0.39089(11) 0.0523(10) Uani 1 1 d . . . . .
C4 C 0.55287(15) 0.0065(4) 0.40167(14) 0.0721(15) Uani 1 1 d . . . . .
H4 H 0.556202 0.055356 0.385029 0.086 Uiso 1 1 calc R U . . .
C5 C 0.55335(15) 0.0327(4) 0.43751(14) 0.0713(15) Uani 1 1 d . . . . .
H5 H 0.556909 0.100132 0.444164 0.086 Uiso 1 1 calc R U . . .
C6 C 0.54733(11) -0.1239(4) 0.35327(12) 0.0575(11) Uani 1 1 d . . . . .
H6 H 0.548969 -0.074254 0.336212 0.069 Uiso 1 1 calc R U . . .
C7 C 0.54502(11) -0.2199(4) 0.34243(11) 0.0535(11) Uani 1 1 d . . . . .
H7 H 0.543579 -0.266510 0.360566 0.064 Uiso 1 1 calc R U . . .
C8 C 0.54440(10) -0.2635(3) 0.30646(11) 0.0480(10) Uani 1 1 d . . . . .
C9 C 0.54271(11) -0.3686(4) 0.30327(12) 0.0554(11) Uani 1 1 d . . . . .
H9 H 0.542244 -0.405413 0.324268 0.067 Uiso 1 1 calc R U . . .
C10 C 0.54218(10) -0.3659(4) 0.24294(12) 0.0518(10) Uani 1 1 d . . . . .
H10 H 0.541416 -0.400324 0.221169 0.062 Uiso 1 1 calc R U . . .
C11 C 0.54374(10) -0.2597(3) 0.24228(11) 0.0467(9) Uani 1 1 d . . . . .
C12 C 0.54503(10) -0.2085(3) 0.27455(11) 0.0483(10) Uani 1 1 d . . . . .
H12 H 0.546305 -0.138333 0.275210 0.058 Uiso 1 1 calc R U . . .
C13 C 0.54373(11) -0.2038(4) 0.20801(12) 0.0572(11) Uani 1 1 d . . . . .
H13 H 0.544669 -0.133686 0.209542 0.069 Uiso 1 1 calc R U . . .
C14 C 0.54255(11) -0.2432(4) 0.17621(12) 0.0593(11) Uani 1 1 d . . . . .
H14 H 0.541813 -0.313297 0.174755 0.071 Uiso 1 1 calc R U . . .
C15 C 0.54225(10) -0.1874(4) 0.14180(12) 0.0546(11) Uani 1 1 d . . . . .
C16 C 0.54146(13) -0.0822(4) 0.13933(13) 0.0669(13) Uani 1 1 d . . . . .
H16 H 0.540256 -0.043584 0.159705 0.080 Uiso 1 1 calc R U . . .
C17 C 0.54247(14) -0.0347(4) 0.10631(14) 0.0687(14) Uani 1 1 d . . . . .
H17 H 0.542042 0.035478 0.105127 0.082 Uiso 1 1 calc R U . . .
C18 C 0.54472(13) -0.1896(4) 0.07938(13) 0.0676(13) Uani 1 1 d . . . . .
H18 H 0.545808 -0.227161 0.058717 0.081 Uiso 1 1 calc R U . . .
C19 C 0.54391(12) -0.2404(4) 0.11109(13) 0.0632(12) Uani 1 1 d . . . . .
H19 H 0.544488 -0.310672 0.111618 0.076 Uiso 1 1 calc R U . . .
C20 C 0.49131(13) 0.1709(4) 0.47018(13) 0.0600(12) Uani 1 1 d . . . . .
C21 C 0.50211(13) 0.2664(4) 0.45416(15) 0.0698(14) Uani 1 1 d . . . . .
C22 C 0.53371(19) 0.3025(6) 0.4669(3) 0.139(4) Uani 1 1 d . U . . .
H22 H 0.547973 0.268980 0.485556 0.166 Uiso 1 1 calc R U . . .
C23 C 0.5437(2) 0.3896(7) 0.4514(3) 0.172(4) Uani 1 1 d . U . . .
H23 H 0.564649 0.414980 0.459650 0.206 Uiso 1 1 calc R U . . .
C24 C 0.52196(18) 0.4384(6) 0.4235(3) 0.128(3) Uani 1 1 d . U . . .
C25 C 0.49151(15) 0.4032(5) 0.41030(18) 0.0889(19) Uani 1 1 d . . . . .
H25 H 0.477259 0.436897 0.391716 0.107 Uiso 1 1 calc R U . . .
C26 C 0.48212(13) 0.3151(4) 0.42539(15) 0.0756(16) Uani 1 1 d . . . . .
H26 H 0.461627 0.287992 0.415728 0.091 Uiso 1 1 calc R U . . .
C27 C 0.61410(13) 0.0649(4) 0.53598(13) 0.0633(12) Uani 1 1 d . . . . .
C28 C 0.65061(13) 0.0839(4) 0.54460(15) 0.0708(14) Uani 1 1 d . . . . .
C29 C 0.67206(14) 0.0025(5) 0.55076(16) 0.0769(15) Uani 1 1 d . . . . .
H29 H 0.663612 -0.062711 0.549308 0.092 Uiso 1 1 calc R U . . .
C30 C 0.70515(17) 0.0153(6) 0.5589(2) 0.099(2) Uani 1 1 d . . . . .
H30 H 0.719344 -0.039509 0.561912 0.119 Uiso 1 1 calc R U . . .
C31 C 0.71639(19) 0.1118(8) 0.5623(3) 0.124(3) Uani 1 1 d D . . . .
C32 C 0.6968(2) 0.1955(7) 0.5566(3) 0.141(4) Uani 1 1 d . . . . .
H32 H 0.705683 0.260125 0.558431 0.170 Uiso 1 1 calc R U . . .
C33 C 0.66281(19) 0.1808(6) 0.5479(2) 0.112(2) Uani 1 1 d . . . . .
H33 H 0.648716 0.235953 0.544452 0.134 Uiso 1 1 calc R U . . .
C34 C 0.61890(13) 0.5170(4) 0.80338(13) 0.0625(12) Uani 1 1 d . . . . .
H34 H 0.616298 0.565091 0.820606 0.075 Uiso 1 1 calc R U . . .
C36 C 0.61713(12) 0.5454(4) 0.76766(14) 0.0620(12) Uani 1 1 d . . . . .
H36 H 0.613404 0.613156 0.761594 0.074 Uiso 1 1 calc R U . . .
C37 C 0.62627(12) 0.3844(4) 0.75138(12) 0.0589(12) Uani 1 1 d . . . . .
H37 H 0.628847 0.337695 0.733669 0.071 Uiso 1 1 calc R U . . .
C38 C 0.62861(12) 0.3501(4) 0.78609(12) 0.0610(12) Uani 1 1 d . . . . .
H38 H 0.632915 0.282256 0.791458 0.073 Uiso 1 1 calc R U . . .
C39 C 0.62453(10) 0.4170(4) 0.81369(12) 0.0526(10) Uani 1 1 d . . . . .
C40 C 0.62478(11) 0.3838(4) 0.85079(12) 0.0612(12) Uani 1 1 d . . . . .
H40 H 0.622265 0.432518 0.867828 0.073 Uiso 1 1 calc R U . . .
C41 C 0.62836(11) 0.2880(4) 0.86185(12) 0.0604(12) Uani 1 1 d . . . . .
H41 H 0.631846 0.242192 0.844274 0.073 Uiso 1 1 calc R U . . .
C42 C 0.62765(10) 0.2435(4) 0.89775(12) 0.0568(12) Uani 1 1 d . . . . .
C43 C 0.62262(11) 0.2997(4) 0.92757(12) 0.0606(12) Uani 1 1 d . . . . .
H43 H 0.620134 0.369402 0.925584 0.073 Uiso 1 1 calc R U . . .
C44 C 0.62134(11) 0.2524(4) 0.95987(12) 0.0619(12) Uani 1 1 d . . . . .
C46 C 0.61009(13) 0.2717(5) 1.02110(15) 0.0757(15) Uani 1 1 d . . . . .
H46 H 0.606577 0.202263 1.020349 0.091 Uiso 1 1 calc R U . . .
C49 C 0.60814(12) 0.3125(4) 1.11785(14) 0.0638(12) Uani 1 1 d . . . . .
H49 H 0.608382 0.272007 1.138169 0.077 Uiso 1 1 calc R U . . .
C50 C 0.60786(15) 0.4708(4) 1.09342(15) 0.0720(14) Uani 1 1 d . . . . .
H50 H 0.607940 0.540714 1.095949 0.086 Uiso 1 1 calc R U . . .
C51 C 0.60762(15) 0.4292(5) 1.05910(16) 0.0838(17) Uani 1 1 d . . . . .
H51 H 0.607205 0.470497 1.038968 0.101 Uiso 1 1 calc R U . . .
C52 C 0.71181(15) 0.5032(5) 0.77539(17) 0.0814(17) Uani 1 1 d . . . . .
H52 H 0.709267 0.572948 0.773891 0.098 Uiso 1 1 calc R U . . .
C53 C 0.71313(16) 0.4550(7) 0.80900(19) 0.101(2) Uani 1 1 d . . . . .
H53 H 0.711392 0.492056 0.829556 0.121 Uiso 1 1 calc R U . . .
C54 C 0.71714(12) 0.3497(6) 0.8109(2) 0.090(2) Uani 1 1 d . . . . .
C55 C 0.71982(13) 0.2989(5) 0.7805(2) 0.0850(18) Uani 1 1 d . . . . .
H55 H 0.722745 0.229234 0.781210 0.102 Uiso 1 1 calc R U . . .
C57 C 0.71849(16) 0.2877(7) 0.8448(2) 0.112(3) Uani 1 1 d . . . . .
H57 H 0.722968 0.219496 0.842339 0.134 Uiso 1 1 calc R U . . .
C58 C 0.71485(14) 0.3110(8) 0.8735(2) 0.124(3) Uani 1 1 d D . . . .
H58 H 0.711355 0.379487 0.876693 0.148 Uiso 1 1 calc R U . . .
C59 C 0.71503(14) 0.2456(7) 0.90612(17) 0.092(2) Uani 1 1 d D . . . .
C60 C 0.71888(15) 0.1409(8) 0.90684(18) 0.099(2) Uani 1 1 d . . . . .
H60 H 0.722372 0.110528 0.885650 0.118 Uiso 1 1 calc R U . . .
C61 C 0.71303(15) 0.1244(7) 0.96552(19) 0.095(2) Uani 1 1 d . . . . .
H61 H 0.711981 0.083826 0.985484 0.114 Uiso 1 1 calc R U . . .
C62 C 0.70938(13) 0.2262(6) 0.96876(15) 0.0843(19) Uani 1 1 d . . . . .
C63 C 0.71006(13) 0.2877(6) 0.93847(18) 0.092(2) Uani 1 1 d . . . . .
H63 H 0.707170 0.357108 0.940034 0.110 Uiso 1 1 calc R U . . .
C64 C 0.70432(14) 0.2632(7) 1.0049(2) 0.096(2) Uani 1 1 d . . . . .
H64 H 0.704402 0.212980 1.022244 0.115 Uiso 1 1 calc R U . . .
C65 C 0.70007(16) 0.3497(6) 1.0154(2) 0.0944(19) Uani 1 1 d . . . . .
H65 H 0.698032 0.401518 0.998306 0.113 Uiso 1 1 calc R U . . .
C66 C 0.69793(13) 0.3777(5) 1.05354(17) 0.0769(16) Uani 1 1 d . . . . .
C67 C 0.69725(14) 0.3083(5) 1.08030(18) 0.0838(17) Uani 1 1 d . . . . .
H67 H 0.696442 0.239802 1.074699 0.101 Uiso 1 1 calc R U . . .
C68 C 0.69775(13) 0.3395(4) 1.11628(16) 0.0722(14) Uani 1 1 d . . . . .
H68 H 0.697431 0.290726 1.134057 0.087 Uiso 1 1 calc R U . . .
C69 C 0.69827(19) 0.5036(5) 1.0990(2) 0.096(2) Uani 1 1 d . . . . .
H69 H 0.698284 0.571977 1.104772 0.115 Uiso 1 1 calc R U . . .
C70 C 0.6978(2) 0.4773(6) 1.0637(2) 0.101(2) Uani 1 1 d . . . . .
H70 H 0.697493 0.527613 1.046292 0.121 Uiso 1 1 calc R U . . .
C71 C 0.55439(10) 0.6180(4) 0.68513(12) 0.0516(10) Uani 1 1 d . . . . .
C72 C 0.52447(10) 0.6741(3) 0.69095(14) 0.0548(11) Uani 1 1 d . . . . .
C73 C 0.52399(14) 0.7791(4) 0.6916(2) 0.089(2) Uani 1 1 d . . . . .
H73 H 0.541761 0.815083 0.687054 0.107 Uiso 1 1 calc R U . . .
C74 C 0.49761(15) 0.8305(4) 0.6990(2) 0.107(3) Uani 1 1 d . . . . .
H74 H 0.497306 0.900703 0.699511 0.129 Uiso 1 1 calc R U . . .
C75 C 0.47166(13) 0.7753(4) 0.7057(2) 0.0844(19) Uani 1 1 d . . . . .
C76 C 0.47134(11) 0.6721(4) 0.70571(17) 0.0718(15) Uani 1 1 d . . . . .
H76 H 0.453757 0.636655 0.711035 0.086 Uiso 1 1 calc R U . . .
C77 C 0.49795(11) 0.6216(4) 0.69759(15) 0.0637(13) Uani 1 1 d . . . . .
H77 H 0.497873 0.551373 0.696624 0.076 Uiso 1 1 calc R U . . .
C79 C 0.68062(11) 0.6974(3) 0.70737(13) 0.0514(10) Uani 1 1 d . . . . .
C80 C 0.67053(10) 0.8006(3) 0.71857(12) 0.0498(10) Uani 1 1 d . . . . .
C81 C 0.69295(10) 0.8790(3) 0.72491(13) 0.0550(11) Uani 1 1 d . . . . .
H81 H 0.714453 0.867198 0.723199 0.066 Uiso 1 1 calc R U . . .
C82 C 0.68380(12) 0.9746(3) 0.73375(16) 0.0650(14) Uani 1 1 d . . . . .
H82 H 0.698776 1.027457 0.737597 0.078 Uiso 1 1 calc R U . . .
C83 C 0.65221(13) 0.9894(3) 0.73669(17) 0.0663(14) Uani 1 1 d . . . . .
C84 C 0.62964(13) 0.9126(4) 0.7315(2) 0.0829(18) Uani 1 1 d . . . . .
H84 H 0.608383 0.924376 0.734150 0.100 Uiso 1 1 calc R U . . .
C85 C 0.63887(12) 0.8178(4) 0.72224(17) 0.0688(14) Uani 1 1 d . . . . .
H85 H 0.623747 0.765412 0.718476 0.083 Uiso 1 1 calc R U . . .
C87 C 0.64165(11) 0.3443(3) 0.66254(11) 0.0462(9) Uani 1 1 d . . . . .
C88 C 0.65256(10) 0.2388(3) 0.65465(11) 0.0450(9) Uani 1 1 d . . . . .
C89 C 0.68512(11) 0.2176(4) 0.65589(14) 0.0605(12) Uani 1 1 d . . . . .
H89 H 0.700529 0.269214 0.660275 0.073 Uiso 1 1 calc R U . . .
C90 C 0.69479(11) 0.1195(4) 0.65061(15) 0.0664(13) Uani 1 1 d . . . . .
H90 H 0.716729 0.104322 0.652207 0.080 Uiso 1 1 calc R U . . .
C91 C 0.63944(12) 0.0642(4) 0.64056(16) 0.0677(14) Uani 1 1 d . . . . .
H91 H 0.624021 0.012952 0.634760 0.081 Uiso 1 1 calc R U . . .
C92 C 0.62999(11) 0.1617(4) 0.64688(15) 0.0637(13) Uani 1 1 d . . . . .
H92 H 0.608038 0.175453 0.645863 0.076 Uiso 1 1 calc R U . . .
C93 C 0.67149(12) 0.0450(3) 0.64299(13) 0.0568(11) Uani 1 1 d . . . . .
C95 C 0.76735(11) 0.4456(4) 0.67614(15) 0.0624(12) Uani 1 1 d . . . . .
C96 C 0.79791(12) 0.3999(4) 0.66744(16) 0.0706(14) Uani 1 1 d . . . . .
C97 C 0.82566(14) 0.4607(6) 0.6702(2) 0.097(2) Uani 1 1 d . . . . .
H97 H 0.825722 0.527169 0.678285 0.116 Uiso 1 1 calc R U . . .
C98 C 0.85368(16) 0.4182(8) 0.6605(3) 0.130(4) Uani 1 1 d . . . . .
H98 H 0.872369 0.456910 0.661502 0.156 Uiso 1 1 calc R U . . .
C99 C 0.85286(19) 0.3187(8) 0.6496(3) 0.128(4) Uani 1 1 d . . . . .
C100 C 0.82620(19) 0.2589(7) 0.6477(3) 0.123(3) Uani 1 1 d . . . . .
H100 H 0.826261 0.191937 0.640207 0.147 Uiso 1 1 calc R U . . .
C101 C 0.79878(16) 0.3008(5) 0.6575(2) 0.103(2) Uani 1 1 d . . . . .
H101 H 0.780602 0.260253 0.657323 0.124 Uiso 1 1 calc R U . . .
C103 C 0.71822(12) 0.3505(4) 0.74916(18) 0.0760(15) Uani 1 1 d . . . . .
H103 H 0.720080 0.313554 0.728612 0.091 Uiso 1 1 calc R U . . .
C104 C 0.60797(12) 0.2663(4) 1.08552(14) 0.0679(13) Uani 1 1 d . . . . .
H104 H 0.607831 0.196211 1.083856 0.081 Uiso 1 1 calc R U . . .
C105 C 0.63224(13) 0.1417(5) 0.90230(13) 0.0690(14) Uani 1 1 d . . . . .
H105 H 0.635993 0.104958 0.882472 0.083 Uiso 1 1 calc R U . . .
C106 C 0.61618(13) 0.3121(5) 0.99233(14) 0.0752(15) Uani 1 1 d . . . . .
H106 H 0.617483 0.382156 0.991394 0.090 Uiso 1 1 calc R U . . .
C107 C 0.62624(13) 0.1487(5) 0.96081(14) 0.0751(16) Uani 1 1 d . . . . .
H107 H 0.625647 0.115995 0.982603 0.090 Uiso 1 1 calc R U . . .
C108 C 0.60801(11) 0.3240(4) 1.05575(15) 0.0669(14) Uani 1 1 d . . . . .
Cd1 Cd 0.54914(2) 0.01265(2) 0.52228(2) 0.04973(10) Uani 1 1 d . . . . .
Cd2 Cd 0.61224(2) 0.52600(2) 0.68049(2) 0.04448(10) Uani 1 1 d . . . . .
Cd3 Cd 0.70882(2) 0.51893(2) 0.68736(2) 0.05319(11) Uani 1 1 d . . . . .
N2 N 0.54401(10) -0.0871(3) 0.07671(10) 0.0607(10) Uani 1 1 d . . . . .
N3 N 0.5328(2) 0.5314(7) 0.4067(3) 0.189(5) Uani 1 1 d . . . . .
O23 O 0.7618(2) 0.2134(11) 0.5753(4) 0.319(8) Uani 1 1 d . . . . .
N5 N 0.71414(9) 0.4508(3) 0.74525(12) 0.0640(10) Uani 1 1 d . . . . .
N6 N 0.71803(14) 0.0797(5) 0.93523(18) 0.1052(18) Uani 1 1 d . . . . .
N7 N 0.69867(9) 0.4368(3) 1.12564(11) 0.0608(10) Uani 1 1 d . . . . .
N8 N 0.60798(9) 0.4140(3) 1.12224(10) 0.0552(9) Uani 1 1 d . . . . .
N9 N 0.63177(11) 0.0904(4) 0.93314(13) 0.0768(12) Uani 1 1 d . . . . .
N10 N 0.62051(9) 0.4805(3) 0.74106(10) 0.0503(8) Uani 1 1 d . . . . .
N11 N 0.64241(13) 1.0908(4) 0.74627(18) 0.0939(17) Uani 1 1 d . . . . .
N12 N 0.44402(14) 0.8304(5) 0.7159(2) 0.120(2) Uani 1 1 d . . . . .
N13 N 0.68187(13) -0.0607(4) 0.63722(13) 0.0768(13) Uani 1 1 d . . . . .
N14 N 0.8824(2) 0.2771(9) 0.6384(3) 0.178(5) Uani 1 1 d . . . . .
N15 N 0.54172(10) -0.4203(3) 0.27272(10) 0.0575(9) Uani 1 1 d . . . . .
N16 N 0.54901(10) -0.0331(3) 0.46313(10) 0.0594(10) Uani 1 1 d . . . . .
O1 O 0.90531(17) 0.3366(8) 0.6393(3) 0.227(5) Uani 1 1 d . . . . .
O2 O 0.8817(2) 0.1896(8) 0.6304(3) 0.235(6) Uani 1 1 d . . . . .
O3 O 0.76725(9) 0.5367(3) 0.68434(12) 0.0764(10) Uani 1 1 d . . . . .
O4 O 0.74343(8) 0.3877(3) 0.67460(12) 0.0761(10) Uani 1 1 d . . . . .
O5 O 0.71006(8) 0.6827(2) 0.70790(11) 0.0727(10) Uani 1 1 d . . . . .
O6 O 0.65971(8) 0.6298(2) 0.69798(11) 0.0666(9) Uani 1 1 d . . . . .
O7 O 0.66092(12) 1.1606(3) 0.74648(18) 0.123(2) Uani 1 1 d . . . . .
O8 O 0.61567(14) 1.1022(4) 0.7527(3) 0.180(4) Uani 1 1 d . . . . .
O9 O 0.58044(7) 0.6675(3) 0.68964(11) 0.0681(9) Uani 1 1 d . . . . .
O10 O 0.55225(8) 0.5263(2) 0.67672(9) 0.0581(8) Uani 1 1 d . . . . .
O11 O 0.44566(16) 0.9228(4) 0.7175(3) 0.183(4) Uani 1 1 d . . . . .
O12 O 0.42081(12) 0.7804(4) 0.72077(17) 0.128(2) Uani 1 1 d . . . . .
O13 O 0.66230(8) 0.4131(3) 0.67119(11) 0.0720(10) Uani 1 1 d . . . . .
O14 O 0.61189(7) 0.3586(2) 0.66087(9) 0.0560(7) Uani 1 1 d . . . . .
O15 O 0.71099(11) -0.0756(3) 0.63928(14) 0.1028(15) Uani 1 1 d . . . . .
O16 O 0.66104(11) -0.1257(3) 0.63113(14) 0.1004(15) Uani 1 1 d . . . . .
O17 O 0.46375(9) 0.1378(3) 0.45588(10) 0.0750(10) Uani 1 1 d . . . . .
O18 O 0.51050(10) 0.1300(3) 0.49641(10) 0.0778(10) Uani 1 1 d . . . . .
O19 O 0.51361(18) 0.5795(5) 0.3864(2) 0.147(2) Uani 1 1 d . . . . .
O20 O 0.5615(2) 0.5473(10) 0.4123(5) 0.400(12) Uani 1 1 d . . . . .
O21 O 0.60483(9) -0.0225(3) 0.54193(11) 0.0701(9) Uani 1 1 d . . . . .
O22 O 0.59502(10) 0.1355(3) 0.52378(11) 0.0814(11) Uani 1 1 d . . . . .
N4 N 0.7529(2) 0.1270(11) 0.5736(4) 0.204(5) Uani 1 1 d D . . . .
O26 O 0.7705(2) 0.0535(11) 0.5776(4) 0.284(8) Uani 1 1 d . . . . .

loop_
_atom_site_aniso_label
_atom_site_aniso_U_11
_atom_site_aniso_U_22
_atom_site_aniso_U_33
_atom_site_aniso_U_23
_atom_site_aniso_U_13
_atom_site_aniso_U_12
O24 0.296(19) 0.136(11) 0.132(11) 0.016(9) 0.061(12) -0.031(12)
O25 0.22(3) 0.109(16) 0.089(14) 0.025(12) -0.005(15) 0.048(16)
C1 0.077(3) 0.054(3) 0.044(2) -0.002(2) 0.018(2) -0.003(2)
C2 0.068(3) 0.054(3) 0.053(3) -0.008(2) 0.014(2) -0.008(2)
C3 0.055(2) 0.061(3) 0.042(2) 0.002(2) 0.0111(19) -0.005(2)
C4 0.106(4) 0.064(3) 0.051(3) 0.004(2) 0.027(3) -0.019(3)
C5 0.107(4) 0.058(3) 0.053(3) -0.009(2) 0.026(3) -0.019(3)
C6 0.069(3) 0.063(3) 0.041(2) 0.002(2) 0.012(2) -0.007(2)
C7 0.061(3) 0.061(3) 0.039(2) 0.003(2) 0.0107(19) -0.007(2)
C8 0.047(2) 0.060(3) 0.036(2) 0.0004(18) 0.0068(17) -0.0041(19)
C9 0.066(3) 0.060(3) 0.040(2) 0.006(2) 0.010(2) -0.006(2)
C10 0.056(2) 0.059(3) 0.041(2) -0.006(2) 0.0098(18) -0.004(2)
C11 0.046(2) 0.058(3) 0.036(2) 0.0003(18) 0.0078(16) -0.0006(18)
C12 0.052(2) 0.050(2) 0.043(2) 0.0009(18) 0.0086(18) -0.0023(19)
C13 0.061(3) 0.064(3) 0.047(2) 0.002(2) 0.012(2) 0.000(2)
C14 0.066(3) 0.065(3) 0.047(3) 0.004(2) 0.013(2) 0.003(2)
C15 0.048(2) 0.065(3) 0.052(3) 0.002(2) 0.0128(19) 0.003(2)
C16 0.081(3) 0.075(4) 0.047(3) -0.003(2) 0.019(2) 0.013(3)
C17 0.087(4) 0.065(3) 0.056(3) 0.005(2) 0.022(3) 0.008(3)
C18 0.093(4) 0.065(3) 0.043(3) 0.002(2) 0.010(2) -0.006(3)
C19 0.079(3) 0.061(3) 0.049(3) 0.000(2) 0.014(2) -0.003(2)
C20 0.079(3) 0.048(3) 0.053(3) 0.005(2) 0.017(2) 0.000(2)
C21 0.074(3) 0.060(3) 0.067(3) 0.013(3) -0.003(3) -0.013(3)
C22 0.108(5) 0.110(6) 0.164(7) 0.065(5) -0.048(5) -0.044(4)
C23 0.106(5) 0.133(7) 0.236(9) 0.077(6) -0.054(6) -0.063(5)
C24 0.095(5) 0.100(5) 0.168(7) 0.072(5) -0.015(5) -0.036(4)
C25 0.085(4) 0.076(4) 0.095(4) 0.034(3) -0.003(3) -0.016(3)
C26 0.068(3) 0.082(4) 0.070(3) 0.027(3) -0.001(3) -0.016(3)
C27 0.076(3) 0.066(3) 0.049(3) -0.009(2) 0.016(2) -0.003(3)
C28 0.077(3) 0.069(3) 0.065(3) -0.009(3) 0.011(3) -0.015(3)
C29 0.069(3) 0.085(4) 0.074(4) -0.010(3) 0.009(3) -0.006(3)
C30 0.080(4) 0.115(6) 0.102(5) -0.003(4) 0.017(4) -0.007(4)
C31 0.086(5) 0.148(8) 0.131(7) 0.019(6) 0.010(5) -0.027(5)
C32 0.115(7) 0.110(7) 0.188(10) 0.014(7) 0.007(6) -0.052(6)
C33 0.113(6) 0.081(5) 0.133(7) 0.003(4) 0.007(5) -0.016(4)
C34 0.083(3) 0.058(3) 0.049(3) -0.017(2) 0.019(2) 0.002(2)
C36 0.076(3) 0.045(3) 0.068(3) -0.006(2) 0.022(2) 0.003(2)
C37 0.082(3) 0.053(3) 0.045(2) -0.002(2) 0.018(2) 0.018(2)
C38 0.085(3) 0.055(3) 0.046(2) 0.001(2) 0.022(2) 0.019(2)
C39 0.048(2) 0.064(3) 0.045(2) -0.008(2) 0.0094(18) 0.003(2)
C40 0.059(3) 0.081(4) 0.044(2) -0.012(2) 0.011(2) 0.005(2)
C41 0.056(3) 0.082(4) 0.044(2) -0.007(2) 0.013(2) 0.010(2)
C42 0.049(2) 0.081(4) 0.040(2) -0.007(2) 0.0083(18) 0.004(2)
C43 0.053(3) 0.082(3) 0.047(3) -0.005(2) 0.010(2) 0.004(2)
C44 0.055(3) 0.086(4) 0.044(2) -0.005(2) 0.009(2) 0.005(2)
C46 0.079(4) 0.086(4) 0.062(3) -0.007(3) 0.015(3) -0.004(3)
C49 0.067(3) 0.064(3) 0.062(3) -0.017(2) 0.017(2) -0.005(2)
C50 0.092(4) 0.063(3) 0.064(3) -0.018(3) 0.022(3) -0.011(3)
C51 0.097(4) 0.095(5) 0.062(3) 0.004(3) 0.021(3) -0.004(3)
C52 0.084(4) 0.082(4) 0.073(4) 0.000(3) 0.004(3) 0.013(3)
C53 0.084(4) 0.140(7) 0.073(4) -0.006(4) 0.004(3) 0.005(4)
C54 0.045(3) 0.107(5) 0.108(5) 0.054(4) -0.001(3) -0.006(3)
C55 0.060(3) 0.085(4) 0.106(5) 0.017(4) 0.008(3) -0.003(3)
C57 0.070(4) 0.156(8) 0.109(6) 0.011(5) 0.018(4) -0.003(4)
C58 0.050(3) 0.237(11) 0.082(5) -0.015(6) 0.009(3) -0.015(5)
C59 0.053(3) 0.158(7) 0.067(4) 0.005(4) 0.013(3) -0.006(4)
C60 0.070(4) 0.172(8) 0.060(4) -0.012(4) 0.028(3) -0.012(4)
C61 0.081(4) 0.131(7) 0.080(4) -0.002(4) 0.030(3) -0.004(4)
C62 0.057(3) 0.140(6) 0.056(3) -0.006(4) 0.010(2) -0.008(3)
C63 0.052(3) 0.140(6) 0.081(4) 0.005(4) 0.008(3) -0.001(3)
C64 0.070(4) 0.124(6) 0.092(5) 0.003(4) 0.016(3) -0.006(4)
C65 0.086(4) 0.095(5) 0.098(5) -0.005(4) 0.010(4) -0.001(4)
C66 0.054(3) 0.100(5) 0.075(4) 0.000(3) 0.011(3) -0.008(3)
C67 0.086(4) 0.070(4) 0.098(5) -0.023(3) 0.025(3) -0.021(3)
C68 0.078(3) 0.061(3) 0.082(4) -0.007(3) 0.025(3) -0.020(3)
C69 0.134(6) 0.068(4) 0.084(5) 0.013(3) 0.018(4) 0.008(4)
C70 0.134(6) 0.093(5) 0.078(4) 0.017(4) 0.029(4) 0.007(4)
C71 0.047(2) 0.058(3) 0.052(2) 0.012(2) 0.0164(19) 0.006(2)
C72 0.047(2) 0.047(2) 0.074(3) 0.012(2) 0.020(2) 0.0078(19)
C73 0.070(3) 0.053(3) 0.161(6) 0.022(4) 0.064(4) 0.007(3)
C74 0.093(4) 0.050(3) 0.200(8) 0.030(4) 0.080(5) 0.020(3)
C75 0.061(3) 0.068(4) 0.137(6) 0.029(4) 0.051(3) 0.023(3)
C76 0.049(3) 0.067(3) 0.108(4) 0.023(3) 0.035(3) 0.008(2)
C77 0.050(2) 0.050(3) 0.094(4) 0.012(3) 0.024(2) 0.002(2)
C79 0.053(2) 0.038(2) 0.063(3) 0.001(2) 0.013(2) 0.0006(19)
C80 0.052(2) 0.036(2) 0.061(3) -0.0011(19) 0.011(2) 0.0017(18)
C81 0.044(2) 0.047(3) 0.075(3) -0.010(2) 0.013(2) 0.0011(18)
C82 0.054(3) 0.042(3) 0.096(4) -0.011(2) 0.008(3) -0.005(2)
C83 0.065(3) 0.040(2) 0.093(4) -0.014(2) 0.013(3) 0.007(2)
C84 0.060(3) 0.053(3) 0.142(6) -0.022(3) 0.035(3) -0.001(2)
C85 0.057(3) 0.044(3) 0.111(4) -0.013(3) 0.032(3) -0.009(2)
C87 0.059(3) 0.039(2) 0.042(2) -0.0020(17) 0.0128(18) 0.0017(19)
C88 0.048(2) 0.039(2) 0.049(2) -0.0034(18) 0.0117(18) 0.0007(17)
C89 0.050(2) 0.050(3) 0.084(3) -0.009(2) 0.017(2) -0.005(2)
C90 0.049(2) 0.061(3) 0.089(4) -0.011(3) 0.014(2) 0.006(2)
C91 0.056(3) 0.043(3) 0.098(4) -0.011(3) 0.002(3) -0.006(2)
C92 0.044(2) 0.048(3) 0.097(4) -0.006(3) 0.009(2) 0.000(2)
C93 0.065(3) 0.042(2) 0.061(3) -0.003(2) 0.008(2) 0.010(2)
C95 0.051(3) 0.060(3) 0.077(3) 0.010(3) 0.014(2) 0.008(2)
C96 0.054(3) 0.075(4) 0.087(4) 0.023(3) 0.025(3) 0.009(2)
C97 0.065(4) 0.104(5) 0.124(6) 0.043(4) 0.027(4) 0.005(3)
C98 0.062(4) 0.170(9) 0.165(8) 0.104(7) 0.044(4) 0.017(5)
C99 0.097(5) 0.145(7) 0.164(8) 0.101(7) 0.079(5) 0.061(5)
C100 0.110(6) 0.112(6) 0.169(8) 0.039(6) 0.081(6) 0.044(5)
C101 0.078(4) 0.082(5) 0.164(7) 0.008(5) 0.060(4) 0.011(3)
C103 0.061(3) 0.064(3) 0.102(4) 0.014(3) 0.014(3) 0.004(2)
C104 0.073(3) 0.069(3) 0.061(3) -0.011(3) 0.011(2) 0.000(3)
C105 0.071(3) 0.090(4) 0.046(3) -0.009(3) 0.011(2) 0.009(3)
C106 0.067(3) 0.100(4) 0.056(3) 0.008(3) 0.007(2) -0.004(3)
C107 0.069(3) 0.115(5) 0.042(3) 0.009(3) 0.013(2) 0.004(3)
C108 0.051(3) 0.079(4) 0.070(3) -0.031(3) 0.014(2) -0.003(2)
Cd1 0.0648(2) 0.04884(19) 0.03565(17) -0.00089(13) 0.01081(14) -0.00293(14)
Cd2 0.04625(17) 0.03982(18) 0.04997(18) 0.00165(12) 0.01611(13) 0.00390(12)
Cd3 0.04872(18) 0.03992(18) 0.0706(2) -0.00300(15) 0.01198(15) 0.00309(13)
N2 0.071(2) 0.071(3) 0.041(2) 0.0039(18) 0.0143(18) 0.001(2)
N3 0.123(6) 0.138(7) 0.279(13) 0.106(8) -0.020(7) -0.059(5)
O23 0.164(9) 0.315(15) 0.45(2) -0.027(14) 0.012(10) -0.143(10)
N5 0.052(2) 0.061(3) 0.075(3) 0.006(2) 0.0071(19) 0.0065(19)
N6 0.096(4) 0.130(5) 0.099(4) -0.009(4) 0.041(3) -0.002(4)
N7 0.060(2) 0.053(2) 0.069(3) -0.002(2) 0.0130(19) -0.0058(18)
N8 0.056(2) 0.057(2) 0.055(2) -0.0134(19) 0.0161(17) -0.0061(17)
N9 0.081(3) 0.085(3) 0.064(3) 0.011(2) 0.013(2) 0.007(2)
N10 0.056(2) 0.049(2) 0.048(2) -0.0006(16) 0.0163(16) 0.0026(16)
N11 0.076(3) 0.053(3) 0.150(5) -0.023(3) 0.019(3) 0.011(3)
N12 0.092(4) 0.083(4) 0.208(7) 0.047(4) 0.080(4) 0.040(3)
N13 0.086(3) 0.054(3) 0.084(3) -0.005(2) 0.003(3) 0.021(3)
N14 0.131(6) 0.218(10) 0.221(9) 0.164(9) 0.119(6) 0.097(7)
N15 0.072(2) 0.053(2) 0.048(2) -0.0013(17) 0.0126(18) -0.0108(18)
N16 0.072(2) 0.064(3) 0.044(2) -0.0045(18) 0.0157(18) -0.006(2)
O1 0.120(5) 0.323(11) 0.280(10) 0.190(9) 0.135(6) 0.082(6)
O2 0.256(9) 0.227(9) 0.292(11) 0.173(9) 0.214(9) 0.171(8)
O3 0.066(2) 0.060(2) 0.102(3) 0.002(2) 0.015(2) 0.0045(17)
O4 0.0503(18) 0.061(2) 0.122(3) 0.005(2) 0.0314(19) 0.0007(16)
O5 0.0551(19) 0.0514(19) 0.112(3) -0.0150(19) 0.0193(18) 0.0028(15)
O6 0.0628(19) 0.0401(17) 0.096(3) -0.0150(17) 0.0159(17) -0.0062(15)
O7 0.103(3) 0.051(2) 0.213(6) -0.037(3) 0.028(4) -0.001(2)
O8 0.112(4) 0.083(4) 0.367(11) -0.071(5) 0.105(6) 0.007(3)
O9 0.0477(17) 0.059(2) 0.105(3) -0.0054(19) 0.0316(17) -0.0001(15)
O10 0.0593(18) 0.0470(19) 0.071(2) 0.0011(15) 0.0194(16) 0.0049(14)
O11 0.156(5) 0.082(4) 0.353(11) 0.036(5) 0.153(6) 0.056(4)
O12 0.089(3) 0.120(4) 0.202(6) 0.057(4) 0.092(4) 0.038(3)
O13 0.066(2) 0.0430(18) 0.104(3) -0.0092(18) 0.0113(19) -0.0086(15)
O14 0.0610(19) 0.0422(16) 0.069(2) -0.0061(14) 0.0232(15) 0.0052(14)
O15 0.087(3) 0.077(3) 0.141(4) -0.013(3) 0.017(3) 0.034(2)
O16 0.103(3) 0.046(2) 0.142(4) -0.017(2) 0.001(3) 0.002(2)
O17 0.090(3) 0.065(2) 0.067(2) 0.0104(18) 0.0105(19) -0.0231(19)
O18 0.098(3) 0.073(2) 0.062(2) 0.0216(18) 0.0170(19) 0.023(2)
O19 0.163(6) 0.111(5) 0.165(6) 0.064(4) 0.034(5) -0.020(4)
O20 0.162(8) 0.355(15) 0.62(3) 0.307(17) -0.066(11) -0.155(10)
O21 0.069(2) 0.062(2) 0.078(2) -0.0010(18) 0.0143(18) -0.0085(17)
O22 0.084(3) 0.072(2) 0.086(3) 0.012(2) 0.014(2) 0.005(2)
N4 0.098(7) 0.202(12) 0.290(14) 0.039(11) -0.004(8) -0.055(7)
O26 0.094(6) 0.286(14) 0.45(2) 0.147(14) 0.002(8) -0.011(7)

loop_
_atom_type_symbol
_atom_type_description
_atom_type_scat_dispersion_real
_atom_type_scat_dispersion_imag
_atom_type_scat_source
C C 0.0033 0.0016 'International Tables Vol C Tables 4.2.6.8 and 6.1.1.4'
H H 0.0000 0.0000 'International Tables Vol C Tables 4.2.6.8 and 6.1.1.4'
N N 0.0061 0.0033 'International Tables Vol C Tables 4.2.6.8 and 6.1.1.4'
O O 0.0106 0.0060 'International Tables Vol C Tables 4.2.6.8 and 6.1.1.4'
Cd Cd -0.8075 1.2024 'International Tables Vol C Tables 4.2.6.8 and 6.1.1.4'

loop_
_geom_angle_atom_site_label_1
_geom_angle_atom_site_label_2
_geom_angle_atom_site_label_3
_geom_angle
_geom_angle_site_symmetry_1
_geom_angle_site_symmetry_3
_geom_angle_publ_flag
N16 C1 C2 123.3(4) . . ?
N16 C1 H1 118.3 . . ?
C2 C1 H1 118.3 . . ?
C1 C2 C3 120.0(4) . . ?
C1 C2 H2 120.0 . . ?
C3 C2 H2 120.0 . . ?
C4 C3 C2 116.9(4) . . ?
C4 C3 C6 121.2(4) . . ?
C2 C3 C6 121.9(4) . . ?
C3 C4 C5 119.4(5) . . ?
C3 C4 H4 120.3 . . ?
C5 C4 H4 120.3 . . ?
N16 C5 C4 123.9(5) . . ?
N16 C5 H5 118.0 . . ?
C4 C5 H5 118.0 . . ?
C7 C6 C3 123.2(4) . . ?
C7 C6 H6 118.4 . . ?
C3 C6 H6 118.4 . . ?
C6 C7 C8 130.1(4) . . ?
C6 C7 H7 114.9 . . ?
C8 C7 H7 114.9 . . ?
C9 C8 C12 116.9(4) . . ?
C9 C8 C7 117.6(4) . . ?
C12 C8 C7 125.5(4) . . ?
N15 C9 C8 125.4(4) . . ?
N15 C9 H9 117.3 . . ?
C8 C9 H9 117.3 . . ?
N15 C10 C11 124.3(4) . . ?
N15 C10 H10 117.9 . . ?
C11 C10 H10 117.9 . . ?
C12 C11 C10 118.0(4) . . ?
C12 C11 C13 120.5(4) . . ?
C10 C11 C13 121.5(4) . . ?
C11 C12 C8 119.2(4) . . ?
C11 C12 H12 120.4 . . ?
C8 C12 H12 120.4 . . ?
C14 C13 C11 126.2(5) . . ?
C14 C13 H13 116.9 . . ?
C11 C13 H13 116.9 . . ?
C13 C14 C15 126.4(5) . . ?
C13 C14 H14 116.8 . . ?
C15 C14 H14 116.8 . . ?
C19 C15 C16 117.5(4) . . ?
C19 C15 C14 119.1(5) . . ?
C16 C15 C14 123.3(4) . . ?
C15 C16 C17 120.2(5) . . ?
C15 C16 H16 119.9 . . ?
C17 C16 H16 119.9 . . ?
N2 C17 C16 121.6(5) . . ?
N2 C17 H17 119.2 . . ?
C16 C17 H17 119.2 . . ?
N2 C18 C19 123.2(5) . . ?
N2 C18 H18 118.4 . . ?
C19 C18 H18 118.4 . . ?
C15 C19 C18 119.7(5) . . ?
C15 C19 H19 120.2 . . ?
C18 C19 H19 120.2 . . ?
O17 C20 O18 124.6(5) . . ?
O17 C20 C21 116.9(4) . . ?
O18 C20 C21 118.5(5) . . ?
C26 C21 C22 119.0(5) . . ?
C26 C21 C20 121.3(5) . . ?
C22 C21 C20 119.5(5) . . ?
C21 C22 C23 119.1(6) . . ?
C21 C22 H22 120.5 . . ?
C23 C22 H22 120.5 . . ?
C24 C23 C22 119.5(7) . . ?
C24 C23 H23 120.3 . . ?
C22 C23 H23 120.3 . . ?
C25 C24 C23 122.1(6) . . ?
C25 C24 N3 118.5(7) . . ?
C23 C24 N3 119.3(7) . . ?
C24 C25 C26 117.9(6) . . ?
C24 C25 H25 121.1 . . ?
C26 C25 H25 121.1 . . ?
C21 C26 C25 122.3(5) . . ?
C21 C26 H26 118.9 . . ?
C25 C26 H26 118.9 . . ?
O22 C27 O21 123.8(5) . . ?
O22 C27 C28 119.5(5) . . ?
O21 C27 C28 116.8(5) . . ?
O22 C27 Cd1 65.8(3) . . ?
O21 C27 Cd1 58.0(3) . . ?
C28 C27 Cd1 174.8(4) . . ?
C33 C28 C29 119.5(6) . . ?
C33 C28 C27 120.8(6) . . ?
C29 C28 C27 119.7(5) . . ?
C30 C29 C28 122.0(6) . . ?
C30 C29 H29 119.0 . . ?
C28 C29 H29 119.0 . . ?
C31 C30 C29 117.0(7) . . ?
C31 C30 H30 121.5 . . ?
C29 C30 H30 121.5 . . ?
C30 C31 C32 124.2(7) . . ?
C30 C31 N4 117.5(10) . . ?
C32 C31 N4 118.3(10) . . ?
C31 C32 C33 118.0(8) . . ?
C31 C32 H32 121.0 . . ?
C33 C32 H32 121.0 . . ?
C28 C33 C32 119.2(8) . . ?
C28 C33 H33 120.4 . . ?
C32 C33 H33 120.4 . . ?
C36 C34 C39 120.2(4) . . ?
C36 C34 H34 119.9 . . ?
C39 C34 H34 119.9 . . ?
N10 C36 C34 123.6(5) . . ?
N10 C36 H36 118.2 . . ?
C34 C36 H36 118.2 . . ?
N10 C37 C38 124.4(4) . . ?
N10 C37 H37 117.8 . . ?
C38 C37 H37 117.8 . . ?
C37 C38 C39 120.1(4) . . ?
C37 C38 H38 120.0 . . ?
C39 C38 H38 120.0 . . ?
C34 C39 C38 116.0(4) . . ?
C34 C39 C40 121.4(4) . . ?
C38 C39 C40 122.5(5) . . ?
C41 C40 C39 124.2(4) . . ?
C41 C40 H40 117.9 . . ?
C39 C40 H40 117.9 . . ?
C40 C41 C42 129.9(5) . . ?
C40 C41 H41 115.1 . . ?
C42 C41 H41 115.1 . . ?
C105 C42 C43 117.8(5) . . ?
C105 C42 C41 118.5(4) . . ?
C43 C42 C41 123.7(5) . . ?
C44 C43 C42 120.3(5) . . ?
C44 C43 H43 119.8 . . ?
C42 C43 H43 119.8 . . ?
C43 C44 C107 116.1(5) . . ?
C43 C44 C106 120.9(5) . . ?
C107 C44 C106 123.0(5) . . ?
C106 C46 C108 126.9(6) . . ?
C106 C46 H46 116.5 . . ?
C108 C46 H46 116.5 . . ?
N8 C49 C104 123.8(5) . . ?
N8 C49 H49 118.1 . . ?
C104 C49 H49 118.1 . . ?
N8 C50 C51 121.9(5) . . ?
N8 C50 H50 119.0 . . ?
C51 C50 H50 119.0 . . ?
C50 C51 C108 118.5(6) . . ?
C50 C51 H51 120.7 . . ?
C108 C51 H51 120.7 . . ?
N5 C52 C53 121.6(6) . . ?
N5 C52 H52 119.2 . . ?
C53 C52 H52 119.2 . . ?
C52 C53 C54 118.6(7) . . ?
C52 C53 H53 120.7 . . ?
C54 C53 H53 120.7 . . ?
C55 C54 C53 118.8(6) . . ?
C55 C54 C57 116.5(7) . . ?
C53 C54 C57 124.7(8) . . ?
C103 C55 C54 119.2(6) . . ?
C103 C55 H55 120.4 . . ?
C54 C55 H55 120.4 . . ?
C58 C57 C54 130.5(10) . . ?
C58 C57 H57 114.8 . . ?
C54 C57 H57 114.7 . . ?
C57 C58 C59 128.7(10) . . ?
C57 C58 H58 115.7 . . ?
C59 C58 H58 115.7 . . ?
C63 C59 C60 114.8(6) . . ?
C63 C59 C58 120.3(8) . . ?
C60 C59 C58 124.8(7) . . ?
N6 C60 C59 126.3(7) . . ?
N6 C60 H60 116.9 . . ?
C59 C60 H60 116.9 . . ?
N6 C61 C62 123.6(7) . . ?
N6 C61 H61 118.2 . . ?
C62 C61 H61 118.2 . . ?
C61 C62 C63 118.6(6) . . ?
C61 C62 C64 116.4(7) . . ?
C63 C62 C64 125.0(8) . . ?
C59 C63 C62 120.4(8) . . ?
C59 C63 H63 119.8 . . ?
C62 C63 H63 119.8 . . ?
C65 C64 C62 130.5(8) . . ?
C65 C64 H64 114.8 . . ?
C62 C64 H64 114.8 . . ?
C64 C65 C66 125.1(8) . . ?
C64 C65 H65 117.5 . . ?
C66 C65 H65 117.5 . . ?
C67 C66 C70 116.1(6) . . ?
C67 C66 C65 123.5(6) . . ?
C70 C66 C65 120.4(6) . . ?
C66 C67 C68 120.7(6) . . ?
C66 C67 H67 119.7 . . ?
C68 C67 H67 119.7 . . ?
N7 C68 C67 121.9(6) . . ?
N7 C68 H68 119.0 . . ?
C67 C68 H68 119.0 . . ?
N7 C69 C70 123.6(6) . . ?
N7 C69 H69 118.2 . . ?
C70 C69 H69 118.2 . . ?
C69 C70 C66 120.9(6) . . ?
C69 C70 H70 119.6 . . ?
C66 C70 H70 119.6 . . ?
O9 C71 O10 123.6(4) . . ?
O9 C71 C72 116.7(4) . . ?
O10 C71 C72 119.6(4) . . ?
O9 C71 Cd2 59.1(2) . . ?
O10 C71 Cd2 64.6(2) . . ?
C72 C71 Cd2 174.3(3) . . ?
C77 C72 C73 119.1(4) . . ?
C77 C72 C71 120.2(4) . . ?
C73 C72 C71 120.6(4) . . ?
C74 C73 C72 120.9(5) . . ?
C74 C73 H73 119.6 . . ?
C72 C73 H73 119.6 . . ?
C75 C74 C73 118.3(5) . . ?
C75 C74 H74 120.9 . . ?
C73 C74 H74 120.9 . . ?
C76 C75 C74 122.7(5) . . ?
C76 C75 N12 118.8(5) . . ?
C74 C75 N12 118.4(5) . . ?
C75 C76 C77 118.2(5) . . ?
C75 C76 H76 120.9 . . ?
C77 C76 H76 120.9 . . ?
C72 C77 C76 120.8(5) . . ?
C72 C77 H77 119.6 . . ?
C76 C77 H77 119.6 . . ?
O5 C79 O6 121.7(4) . . ?
O5 C79 C80 118.1(4) . . ?
O6 C79 C80 120.2(4) . . ?
C85 C80 C81 119.2(4) . . ?
C85 C80 C79 120.5(4) . . ?
C81 C80 C79 120.3(4) . . ?
C82 C81 C80 121.0(4) . . ?
C82 C81 H81 119.5 . . ?
C80 C81 H81 119.5 . . ?
C83 C82 C81 118.2(4) . . ?
C83 C82 H82 120.9 . . ?
C81 C82 H82 120.9 . . ?
C82 C83 C84 122.2(4) . . ?
C82 C83 N11 118.4(5) . . ?
C84 C83 N11 119.4(5) . . ?
C83 C84 C85 119.2(5) . . ?
C83 C84 H84 120.4 . . ?
C85 C84 H84 120.4 . . ?
C80 C85 C84 120.2(4) . . ?
C80 C85 H85 119.9 . . ?
C84 C85 H85 119.9 . . ?
O14 C87 O13 122.1(4) . . ?
O14 C87 C88 117.9(4) . . ?
O13 C87 C88 120.0(4) . . ?
C92 C88 C89 119.0(4) . . ?
C92 C88 C87 120.0(4) . . ?
C89 C88 C87 121.0(4) . . ?
C90 C89 C88 120.0(4) . . ?
C90 C89 H89 120.0 . . ?
C88 C89 H89 120.0 . . ?
C93 C90 C89 119.0(4) . . ?
C93 C90 H90 120.5 . . ?
C89 C90 H90 120.5 . . ?
C93 C91 C92 118.7(4) . . ?
C93 C91 H91 120.7 . . ?
C92 C91 H91 120.7 . . ?
C88 C92 C91 121.1(4) . . ?
C88 C92 H92 119.4 . . ?
C91 C92 H92 119.4 . . ?
C91 C93 C90 122.1(4) . . ?
C91 C93 N13 118.8(4) . . ?
C90 C93 N13 119.1(4) . . ?
O3 C95 O4 124.0(5) . . ?
O3 C95 C96 119.2(5) . . ?
O4 C95 C96 116.8(5) . . ?
O3 C95 Cd3 64.6(3) . . ?
O4 C95 Cd3 59.5(2) . . ?
C96 C95 Cd3 175.2(4) . . ?
C101 C96 C97 120.2(6) . . ?
C101 C96 C95 121.0(5) . . ?
C97 C96 C95 118.8(6) . . ?
C96 C97 C98 118.2(8) . . ?
C96 C97 H97 120.9 . . ?
C98 C97 H97 120.9 . . ?
C99 C98 C97 119.1(7) . . ?
C99 C98 H98 120.4 . . ?
C97 C98 H98 120.4 . . ?
C100 C99 C98 122.7(7) . . ?
C100 C99 N14 119.4(10) . . ?
C98 C99 N14 117.9(9) . . ?
C99 C100 C101 118.0(8) . . ?
C99 C100 H100 121.0 . . ?
C101 C100 H100 121.0 . . ?
C96 C101 C100 121.7(7) . . ?
C96 C101 H101 119.2 . . ?
C100 C101 H101 119.2 . . ?
N5 C103 C55 125.2(7) . . ?
N5 C103 H103 117.4 . . ?
C55 C103 H103 117.4 . . ?
C108 C104 C49 118.9(5) . . ?
C108 C104 H104 120.5 . . ?
C49 C104 H104 120.5 . . ?
N9 C105 C42 125.3(5) . . ?
N9 C105 H105 117.3 . . ?
C42 C105 H105 117.3 . . ?
C46 C106 C44 123.5(6) . . ?
C46 C106 H106 118.2 . . ?
C44 C106 H106 118.2 . . ?
N9 C107 C44 126.4(5) . . ?
N9 C107 H107 116.8 . . ?
C44 C107 H107 116.8 . . ?
C104 C108 C51 119.0(5) . . ?
C104 C108 C46 117.9(5) . . ?
C51 C108 C46 123.0(6) . . ?
O17 Cd1 N16 99.55(14) 5_656 . ?
O17 Cd1 O18 123.09(15) 5_656 . ?
N16 Cd1 O18 85.00(14) . . ?
O17 Cd1 N2 88.96(15) 5_656 6_556 ?
N16 Cd1 N2 168.65(15) . 6_556 ?
O18 Cd1 N2 84.06(14) . 6_556 ?
O17 Cd1 O21 90.53(14) 5_656 . ?
N16 Cd1 O21 92.86(14) . . ?
O18 Cd1 O21 146.25(14) . . ?
N2 Cd1 O21 94.56(14) 6_556 . ?
O17 Cd1 O22 143.42(13) 5_656 . ?
N16 Cd1 O22 92.14(14) . . ?
O18 Cd1 O22 92.22(14) . . ?
N2 Cd1 O22 85.30(14) 6_556 . ?
O21 Cd1 O22 54.13(12) . . ?
O17 Cd1 C27 117.18(15) 5_656 . ?
N16 Cd1 C27 92.66(14) . . ?
O18 Cd1 C27 119.23(16) . . ?
N2 Cd1 C27 90.06(14) 6_556 . ?
O21 Cd1 C27 27.08(14) . . ?
O22 Cd1 C27 27.05(14) . . ?
N8 Cd2 N10 173.58(14) 6_565 . ?
N8 Cd2 O14 91.96(13) 6_565 . ?
N10 Cd2 O14 93.00(12) . . ?
N8 Cd2 O9 86.08(14) 6_565 . ?
N10 Cd2 O9 92.04(13) . . ?
O14 Cd2 O9 146.25(11) . . ?
N8 Cd2 O6 87.40(14) 6_565 . ?
N10 Cd2 O6 86.40(13) . . ?
O14 Cd2 O6 125.54(11) . . ?
O9 Cd2 O6 88.07(11) . . ?
N8 Cd2 O10 94.11(12) 6_565 . ?
N10 Cd2 O10 89.74(12) . . ?
O14 Cd2 O10 92.56(11) . . ?
O9 Cd2 O10 54.10(10) . . ?
O6 Cd2 O10 141.83(11) . . ?
N8 Cd2 C71 90.87(13) 6_565 . ?
N10 Cd2 C71 90.22(13) . . ?
O14 Cd2 C71 119.59(13) . . ?
O9 Cd2 C71 27.02(12) . . ?
O6 Cd2 C71 114.87(13) . . ?
O10 Cd2 C71 27.10(12) . . ?
O5 Cd3 N5 93.56(16) . . ?
O5 Cd3 N7 94.72(15) . 6_565 ?
N5 Cd3 N7 170.48(15) . 6_565 ?
O5 Cd3 O13 127.01(12) . . ?
N5 Cd3 O13 85.44(14) . . ?
N7 Cd3 O13 85.84(14) 6_565 . ?
O5 Cd3 O4 141.84(12) . . ?
N5 Cd3 O4 87.86(15) . . ?
N7 Cd3 O4 88.51(14) 6_565 . ?
O13 Cd3 O4 91.14(12) . . ?
O5 Cd3 O3 88.49(12) . . ?
N5 Cd3 O3 100.34(14) . . ?
N7 Cd3 O3 84.56(14) 6_565 . ?
O13 Cd3 O3 143.88(13) . . ?
O4 Cd3 O3 53.92(12) . . ?
O5 Cd3 O6 52.00(10) . . ?
N5 Cd3 O6 89.90(13) . . ?
N7 Cd3 O6 91.51(13) 6_565 . ?
O13 Cd3 O6 75.01(11) . . ?
O4 Cd3 O6 166.10(11) . . ?
O3 Cd3 O6 139.91(11) . . ?
O5 Cd3 C95 115.27(14) . . ?
N5 Cd3 C95 95.40(15) . . ?
N7 Cd3 C95 85.28(15) 6_565 . ?
O13 Cd3 C95 117.57(15) . . ?
O4 Cd3 C95 27.04(13) . . ?
O3 Cd3 C95 26.90(13) . . ?
O6 Cd3 C95 166.64(13) . . ?
C17 N2 C18 117.7(4) . . ?
C17 N2 Cd1 123.1(4) . 6 ?
C18 N2 Cd1 119.0(3) . 6 ?
O19 N3 O20 122.9(9) . . ?
O19 N3 C24 119.6(8) . . ?
O20 N3 C24 117.1(9) . . ?
C103 N5 C52 116.6(5) . . ?
C103 N5 Cd3 118.2(4) . . ?
C52 N5 Cd3 125.2(4) . . ?
C61 N6 C60 116.3(7) . . ?
C69 N7 C68 116.7(5) . . ?
C69 N7 Cd3 123.2(4) . 6_566 ?
C68 N7 Cd3 119.4(4) . 6_566 ?
C50 N8 C49 117.8(4) . . ?
C50 N8 Cd2 124.7(3) . 6_566 ?
C49 N8 Cd2 117.2(3) . 6_566 ?
C105 N9 C107 114.1(5) . . ?
C37 N10 C36 115.7(4) . . ?
C37 N10 Cd2 121.0(3) . . ?
C36 N10 Cd2 123.1(3) . . ?
O8 N11 O7 121.9(5) . . ?
O8 N11 C83 118.8(5) . . ?
O7 N11 C83 119.3(5) . . ?
O12 N12 O11 124.8(6) . . ?
O12 N12 C75 117.5(6) . . ?
O11 N12 C75 117.6(6) . . ?
O16 N13 O15 124.5(5) . . ?
O16 N13 C93 118.2(5) . . ?
O15 N13 C93 117.3(5) . . ?
O2 N14 O1 126.8(9) . . ?
O2 N14 C99 117.0(10) . . ?
O1 N14 C99 116.3(11) . . ?
C9 N15 C10 116.2(4) . . ?
C1 N16 C5 116.4(4) . . ?
C1 N16 Cd1 120.3(3) . . ?
C5 N16 Cd1 123.3(3) . . ?
C95 O3 Cd3 88.5(3) . . ?
C95 O4 Cd3 93.4(3) . . ?
C79 O5 Cd3 101.0(3) . . ?
C79 O6 Cd2 168.9(3) . . ?
C79 O6 Cd3 85.3(3) . . ?
Cd2 O6 Cd3 105.66(12) . . ?
C71 O9 Cd2 93.9(3) . . ?
C71 O10 Cd2 88.3(3) . . ?
C87 O13 Cd3 169.1(3) . . ?
C87 O14 Cd2 100.9(3) . . ?
C20 O17 Cd1 115.1(3) . 5_656 ?
C20 O18 Cd1 153.9(4) . . ?
C27 O21 Cd1 94.9(3) . . ?
C27 O22 Cd1 87.2(3) . . ?
O23 N4 O26 125.7(11) . . ?
O23 N4 C31 115.2(13) . . ?
O26 N4 C31 118.8(12) . . ?

loop_
_geom_bond_atom_site_label_1
_geom_bond_atom_site_label_2
_geom_bond_distance
_geom_bond_site_symmetry_2
_geom_bond_publ_flag
C1 N16 1.337(6) . ?
C1 C2 1.378(6) . ?
C1 H1 0.9300 . ?
C2 C3 1.392(6) . ?
C2 H2 0.9300 . ?
C3 C4 1.377(7) . ?
C3 C6 1.471(6) . ?
C4 C5 1.385(7) . ?
C4 H4 0.9300 . ?
C5 N16 1.338(6) . ?
C5 H5 0.9300 . ?
C6 C7 1.331(7) . ?
C6 H6 0.9300 . ?
C7 C8 1.463(6) . ?
C7 H7 0.9300 . ?
C8 C9 1.396(6) . ?
C8 C12 1.407(6) . ?
C9 N15 1.328(6) . ?
C9 H9 0.9300 . ?
C10 N15 1.333(6) . ?
C10 C11 1.407(6) . ?
C10 H10 0.9300 . ?
C11 C12 1.379(6) . ?
C11 C13 1.484(6) . ?
C12 H12 0.9300 . ?
C13 C14 1.293(6) . ?
C13 H13 0.9300 . ?
C14 C15 1.485(6) . ?
C14 H14 0.9300 . ?
C15 C19 1.364(7) . ?
C15 C16 1.396(7) . ?
C16 C17 1.398(7) . ?
C16 H16 0.9300 . ?
C17 N2 1.323(6) . ?
C17 H17 0.9300 . ?
C18 N2 1.360(7) . ?
C18 C19 1.373(7) . ?
C18 H18 0.9300 . ?
C19 H19 0.9300 . ?
C20 O17 1.245(6) . ?
C20 O18 1.254(6) . ?
C20 C21 1.510(7) . ?
C21 C26 1.378(7) . ?
C21 C22 1.393(8) . ?
C22 C23 1.395(10) . ?
C22 H22 0.9300 . ?
C23 C24 1.392(10) . ?
C23 H23 0.9300 . ?
C24 C25 1.349(8) . ?
C24 N3 1.496(10) . ?
C25 C26 1.389(7) . ?
C25 H25 0.9300 . ?
C26 H26 0.9300 . ?
C27 O22 1.252(6) . ?
C27 O21 1.256(6) . ?
C27 C28 1.515(7) . ?
C27 Cd1 2.749(5) . ?
C28 C33 1.378(9) . ?
C28 C29 1.390(8) . ?
C29 C30 1.365(9) . ?
C29 H29 0.9300 . ?
C30 C31 1.357(11) . ?
C30 H30 0.9300 . ?
C31 C32 1.369(12) . ?
C31 N4 1.512(10) . ?
C32 C33 1.404(11) . ?
C32 H32 0.9300 . ?
C33 H33 0.9300 . ?
C34 C36 1.379(7) . ?
C34 C39 1.385(7) . ?
C34 H34 0.9300 . ?
C36 N10 1.347(6) . ?
C36 H36 0.9300 . ?
C37 N10 1.337(6) . ?
C37 C38 1.363(6) . ?
C37 H37 0.9300 . ?
C38 C39 1.400(6) . ?
C38 H38 0.9300 . ?
C39 C40 1.458(6) . ?
C40 C41 1.332(7) . ?
C40 H40 0.9300 . ?
C41 C42 1.476(7) . ?
C41 H41 0.9300 . ?
C42 C105 1.366(8) . ?
C42 C43 1.396(6) . ?
C43 C44 1.375(7) . ?
C43 H43 0.9300 . ?
C44 C107 1.388(8) . ?
C44 C106 1.506(7) . ?
C46 C106 1.278(7) . ?
C46 C108 1.491(7) . ?
C46 H46 0.9300 . ?
C49 N8 1.354(6) . ?
C49 C104 1.357(7) . ?
C49 H49 0.9300 . ?
C50 N8 1.317(7) . ?
C50 C51 1.399(8) . ?
C50 H50 0.9300 . ?
C51 C108 1.399(8) . ?
C51 H51 0.9300 . ?
C52 N5 1.348(8) . ?
C52 C53 1.403(9) . ?
C52 H52 0.9300 . ?
C53 C54 1.403(10) . ?
C53 H53 0.9300 . ?
C54 C55 1.349(10) . ?
C54 C57 1.504(10) . ?
C55 C103 1.351(8) . ?
C55 H55 0.9300 . ?
C57 C58 1.162(10) . ?
C57 H57 0.9300 . ?
C58 C59 1.497(8) . ?
C58 H58 0.9300 . ?
C59 C63 1.391(9) . ?
C59 C60 1.394(10) . ?
C60 N6 1.345(9) . ?
C60 H60 0.9300 . ?
C61 N6 1.336(9) . ?
C61 C62 1.364(10) . ?
C61 H61 0.9300 . ?
C62 C63 1.404(9) . ?
C62 C64 1.499(9) . ?
C63 H63 0.9300 . ?
C64 C65 1.236(9) . ?
C64 H64 0.9300 . ?
C65 C66 1.499(9) . ?
C65 H65 0.9300 . ?
C66 C67 1.365(9) . ?
C66 C70 1.374(9) . ?
C67 C68 1.407(8) . ?
C67 H67 0.9300 . ?
C68 N7 1.334(7) . ?
C68 H68 0.9300 . ?
C69 N7 1.332(8) . ?
C69 C70 1.367(10) . ?
C69 H69 0.9300 . ?
C70 H70 0.9300 . ?
C71 O9 1.253(5) . ?
C71 O10 1.253(5) . ?
C71 C72 1.512(6) . ?
C71 Cd2 2.750(4) . ?
C72 C77 1.377(6) . ?
C72 C73 1.391(7) . ?
C73 C74 1.375(7) . ?
C73 H73 0.9300 . ?
C74 C75 1.376(8) . ?
C74 H74 0.9300 . ?
C75 C76 1.365(8) . ?
C75 N12 1.486(7) . ?
C76 C77 1.388(7) . ?
C76 H76 0.9300 . ?
C77 H77 0.9300 . ?
C79 O5 1.244(5) . ?
C79 O6 1.249(5) . ?
C79 C80 1.515(6) . ?
C80 C85 1.381(6) . ?
C80 C81 1.386(6) . ?
C81 C82 1.383(6) . ?
C81 H81 0.9300 . ?
C82 C83 1.365(7) . ?
C82 H82 0.9300 . ?
C83 C84 1.374(7) . ?
C83 N11 1.471(6) . ?
C84 C85 1.378(7) . ?
C84 H84 0.9300 . ?
C85 H85 0.9300 . ?
C87 O14 1.249(5) . ?
C87 O13 1.250(5) . ?
C87 C88 1.519(6) . ?
C88 C92 1.380(6) . ?
C88 C89 1.383(6) . ?
C89 C90 1.388(7) . ?
C89 H89 0.9300 . ?
C90 C93 1.374(7) . ?
C90 H90 0.9300 . ?
C91 C93 1.350(7) . ?
C91 C92 1.385(7) . ?
C91 H91 0.9300 . ?
C92 H92 0.9300 . ?
C93 N13 1.495(6) . ?
C95 O3 1.245(6) . ?
C95 O4 1.253(6) . ?
C95 C96 1.513(7) . ?
C95 Cd3 2.751(5) . ?
C96 C101 1.367(9) . ?
C96 C97 1.399(8) . ?
C97 C98 1.418(10) . ?
C97 H97 0.9300 . ?
C98 C99 1.377(13) . ?
C98 H98 0.9300 . ?
C99 C100 1.359(12) . ?
C99 N14 1.491(10) . ?
C100 C101 1.393(8) . ?
C100 H100 0.9300 . ?
C101 H101 0.9300 . ?
C103 N5 1.343(7) . ?
C103 H103 0.9300 . ?
C104 C108 1.353(8) . ?
C104 H104 0.9300 . ?
C105 N9 1.346(7) . ?
C105 H105 0.9300 . ?
C106 H106 0.9300 . ?
C107 N9 1.352(7) . ?
C107 H107 0.9300 . ?
Cd1 O17 2.261(3) 5_656 ?
Cd1 N16 2.299(4) . ?
Cd1 O18 2.304(3) . ?
Cd1 N2 2.318(4) 6_556 ?
Cd1 O21 2.339(4) . ?
Cd1 O22 2.510(4) . ?
Cd2 N8 2.297(4) 6_565 ?
Cd2 N10 2.305(4) . ?
Cd2 O14 2.334(3) . ?
Cd2 O9 2.365(3) . ?
Cd2 O6 2.392(3) . ?
Cd2 O10 2.487(3) . ?
Cd3 O5 2.297(3) . ?
Cd3 N5 2.319(5) . ?
Cd3 N7 2.339(4) 6_565 ?
Cd3 O13 2.372(3) . ?
Cd3 O4 2.376(3) . ?
Cd3 O3 2.485(4) . ?
Cd3 O6 2.625(3) . ?
N3 O19 1.172(9) . ?
N3 O20 1.194(11) . ?
O23 N4 1.201(16) . ?
N11 O8 1.204(7) . ?
N11 O7 1.205(7) . ?
N12 O12 1.221(7) . ?
N12 O11 1.226(8) . ?
N13 O16 1.212(6) . ?
N13 O15 1.222(6) . ?
N14 O2 1.195(15) . ?
N14 O1 1.238(13) . ?
N4 O26 1.211(15) . ?

loop_
_geom_hbond_atom_site_label_D
_geom_hbond_atom_site_label_H
_geom_hbond_atom_site_label_A
_geom_hbond_distance_DH
_geom_hbond_distance_HA
_geom_hbond_distance_DA
_geom_hbond_angle_DHA
_geom_hbond_site_symmetry_A
_geom_hbond_publ_flag
C103 H103 O4 0.93 2.62 3.231(8) 123.7 . yes
C68 H68 O16 0.93 2.65 3.323(7) 129.6 6_556 yes
C49 H49 O9 0.93 2.59 3.162(6) 120.4 6_566 yes
C34 H34 O2 0.93 2.46 3.378(9) 171.4 4_656 yes
C25 H25 O10 0.93 2.65 3.515(7) 155.3 5_666 yes
C17 H17 O17 0.93 2.63 3.235(7) 123.6 2_655 yes
C10 H10 O10 0.93 2.47 3.362(6) 161.4 6 yes
C4 H4 O1 0.93 2.47 3.299(9) 148.6 7_656 yes
C103 H103 O4 0.93 2.62 3.231(8) 123.7 . yes
C68 H68 O16 0.93 2.65 3.323(7) 129.6 6_556 yes
C49 H49 O9 0.93 2.59 3.162(6) 120.4 6_566 yes
C34 H34 O2 0.93 2.46 3.378(9) 171.4 4_656 yes
C25 H25 O10 0.93 2.65 3.515(7) 155.3 5_666 yes
C17 H17 O17 0.93 2.63 3.235(7) 123.6 2_655 yes
C10 H10 O10 0.93 2.47 3.362(6) 161.4 6 yes
C4 H4 O1 0.93 2.47 3.299(9) 148.6 7_656 yes
C103 H103 O4 0.93 2.62 3.231(8) 123.7 . yes
C68 H68 O16 0.93 2.65 3.323(7) 129.6 6_556 yes
C49 H49 O9 0.93 2.59 3.162(6) 120.4 6_566 yes
C34 H34 O2 0.93 2.46 3.378(9) 171.4 4_656 yes
C25 H25 O10 0.93 2.65 3.515(7) 155.3 5_666 yes
C17 H17 O17 0.93 2.63 3.235(7) 123.6 2_655 yes
C10 H10 O10 0.93 2.47 3.362(6) 161.4 6 yes
C4 H4 O1 0.93 2.47 3.299(9) 148.6 7_656 yes
C103 H103 O4 0.93 2.62 3.231(8) 123.7 . yes
C68 H68 O16 0.93 2.65 3.323(7) 129.6 6_556 yes
C49 H49 O9 0.93 2.59 3.162(6) 120.4 6_566 yes
C34 H34 O2 0.93 2.46 3.378(9) 171.4 4_656 yes
C25 H25 O10 0.93 2.65 3.515(7) 155.3 5_666 yes
C17 H17 O17 0.93 2.63 3.235(7) 123.6 2_655 yes
C10 H10 O10 0.93 2.47 3.362(6) 161.4 6 yes
C4 H4 O1 0.93 2.47 3.299(9) 148.6 7_656 yes
C103 H103 O4 0.93 2.62 3.231(8) 123.7 . yes
C68 H68 O16 0.93 2.65 3.323(7) 129.6 6_556 yes
C49 H49 O9 0.93 2.59 3.162(6) 120.4 6_566 yes
C34 H34 O2 0.93 2.46 3.378(9) 171.4 4_656 yes
C25 H25 O10 0.93 2.65 3.515(7) 155.3 5_666 yes
C17 H17 O17 0.93 2.63 3.235(7) 123.6 2_655 yes
C10 H10 O10 0.93 2.47 3.362(6) 161.4 6 yes
C4 H4 O1 0.93 2.47 3.299(9) 148.6 7_656 yes
C4 H4 O1 0.93 2.47 3.299(9) 148.6 7_656 yes
C10 H10 O10 0.93 2.47 3.362(6) 161.4 6 yes
C17 H17 O17 0.93 2.63 3.235(7) 123.6 2_655 yes
C25 H25 O10 0.93 2.65 3.515(7) 155.3 5_666 yes
C34 H34 O2 0.93 2.46 3.378(9) 171.4 4_656 yes
C49 H49 O9 0.93 2.59 3.162(6) 120.4 6_566 yes
C68 H68 O16 0.93 2.65 3.323(7) 129.6 6_556 yes
C103 H103 O4 0.93 2.62 3.231(8) 123.7 . yes
C4 H4 O1 0.93 2.47 3.299(9) 148.6 7_656 yes
C10 H10 O10 0.93 2.47 3.362(6) 161.4 6 yes
C17 H17 O17 0.93 2.63 3.235(7) 123.6 2_655 yes
C25 H25 O10 0.93 2.65 3.515(7) 155.3 5_666 yes
C34 H34 O2 0.93 2.46 3.378(9) 171.4 4_656 yes
C49 H49 O9 0.93 2.59 3.162(6) 120.4 6_566 yes
C68 H68 O16 0.93 2.65 3.323(7) 129.6 6_556 yes
C103 H103 O4 0.93 2.62 3.231(8) 123.7 . yes

loop_
_geom_torsion_atom_site_label_1
_geom_torsion_atom_site_label_2
_geom_torsion_atom_site_label_3
_geom_torsion_atom_site_label_4
_geom_torsion
_geom_torsion_site_symmetry_1
_geom_torsion_site_symmetry_2
_geom_torsion_site_symmetry_3
_geom_torsion_site_symmetry_4
_geom_torsion_publ_flag
N16 C1 C2 C3 0.4(8) . . . . ?
C1 C2 C3 C4 -0.2(7) . . . . ?
C1 C2 C3 C6 178.4(4) . . . . ?
C2 C3 C4 C5 -0.2(8) . . . . ?
C6 C3 C4 C5 -178.8(5) . . . . ?
C3 C4 C5 N16 0.5(10) . . . . ?
C4 C3 C6 C7 173.9(5) . . . . ?
C2 C3 C6 C7 -4.7(7) . . . . ?
C3 C6 C7 C8 179.6(4) . . . . ?
C6 C7 C8 C9 178.2(5) . . . . ?
C6 C7 C8 C12 -2.5(8) . . . . ?
C12 C8 C9 N15 0.1(7) . . . . ?
C7 C8 C9 N15 179.5(4) . . . . ?
N15 C10 C11 C12 0.3(7) . . . . ?
N15 C10 C11 C13 -179.2(4) . . . . ?
C10 C11 C12 C8 -0.7(6) . . . . ?
C13 C11 C12 C8 178.9(4) . . . . ?
C9 C8 C12 C11 0.5(6) . . . . ?
C7 C8 C12 C11 -178.9(4) . . . . ?
C12 C11 C13 C14 -179.9(5) . . . . ?
C10 C11 C13 C14 -0.4(7) . . . . ?
C11 C13 C14 C15 179.4(4) . . . . ?
C13 C14 C15 C19 174.2(5) . . . . ?
C13 C14 C15 C16 -3.6(8) . . . . ?
C19 C15 C16 C17 -0.2(8) . . . . ?
C14 C15 C16 C17 177.6(5) . . . . ?
C15 C16 C17 N2 0.4(8) . . . . ?
C16 C15 C19 C18 0.0(7) . . . . ?
C14 C15 C19 C18 -177.9(5) . . . . ?
N2 C18 C19 C15 0.1(8) . . . . ?
O17 C20 C21 C26 0.8(8) . . . . ?
O18 C20 C21 C26 -179.8(6) . . . . ?
O17 C20 C21 C22 -174.6(7) . . . . ?
O18 C20 C21 C22 4.7(9) . . . . ?
C26 C21 C22 C23 3.1(14) . . . . ?
C20 C21 C22 C23 178.6(9) . . . . ?
C21 C22 C23 C24 -0.3(18) . . . . ?
C22 C23 C24 C25 -1.1(19) . . . . ?
C22 C23 C24 N3 -179.7(11) . . . . ?
C23 C24 C25 C26 -0.4(16) . . . . ?
N3 C24 C25 C26 178.2(9) . . . . ?
C22 C21 C26 C25 -4.7(11) . . . . ?
C20 C21 C26 C25 179.8(6) . . . . ?
C24 C25 C26 C21 3.4(12) . . . . ?
O22 C27 C28 C33 16.2(8) . . . . ?
O21 C27 C28 C33 -163.4(6) . . . . ?
O22 C27 C28 C29 -166.6(5) . . . . ?
O21 C27 C28 C29 13.9(7) . . . . ?
C33 C28 C29 C30 -2.2(10) . . . . ?
C27 C28 C29 C30 -179.5(6) . . . . ?
C28 C29 C30 C31 2.8(11) . . . . ?
C29 C30 C31 C32 -3.0(14) . . . . ?
C29 C30 C31 N4 176.3(9) . . . . ?
C30 C31 C32 C33 2.4(16) . . . . ?
N4 C31 C32 C33 -176.9(10) . . . . ?
C29 C28 C33 C32 1.5(11) . . . . ?
C27 C28 C33 C32 178.8(7) . . . . ?
C31 C32 C33 C28 -1.6(14) . . . . ?
C39 C34 C36 N10 0.2(8) . . . . ?
N10 C37 C38 C39 0.8(8) . . . . ?
C36 C34 C39 C38 0.9(7) . . . . ?
C36 C34 C39 C40 -176.6(5) . . . . ?
C37 C38 C39 C34 -1.3(7) . . . . ?
C37 C38 C39 C40 176.2(5) . . . . ?
C34 C39 C40 C41 176.4(5) . . . . ?
C38 C39 C40 C41 -1.0(7) . . . . ?
C39 C40 C41 C42 -177.0(4) . . . . ?
C40 C41 C42 C105 -179.6(5) . . . . ?
C40 C41 C42 C43 0.2(8) . . . . ?
C105 C42 C43 C44 -2.1(7) . . . . ?
C41 C42 C43 C44 178.1(4) . . . . ?
C42 C43 C44 C107 1.8(7) . . . . ?
C42 C43 C44 C106 179.6(4) . . . . ?
N8 C50 C51 C108 -1.0(9) . . . . ?
N5 C52 C53 C54 0.3(10) . . . . ?
C52 C53 C54 C55 0.5(9) . . . . ?
C52 C53 C54 C57 -179.1(6) . . . . ?
C53 C54 C55 C103 -0.7(9) . . . . ?
C57 C54 C55 C103 178.9(5) . . . . ?
C55 C54 C57 C58 -174.7(8) . . . . ?
C53 C54 C57 C58 4.9(12) . . . . ?
C54 C57 C58 C59 177.2(6) . . . . ?
C57 C58 C59 C63 -179.8(7) . . . . ?
C57 C58 C59 C60 -2.0(11) . . . . ?
C63 C59 C60 N6 0.3(10) . . . . ?
C58 C59 C60 N6 -177.5(6) . . . . ?
N6 C61 C62 C63 1.7(10) . . . . ?
N6 C61 C62 C64 -179.3(6) . . . . ?
C60 C59 C63 C62 0.4(8) . . . . ?
C58 C59 C63 C62 178.3(5) . . . . ?
C61 C62 C63 C59 -1.3(8) . . . . ?
C64 C62 C63 C59 179.8(5) . . . . ?
C61 C62 C64 C65 -179.2(7) . . . . ?
C63 C62 C64 C65 -0.3(11) . . . . ?
C62 C64 C65 C66 -174.9(5) . . . . ?
C64 C65 C66 C67 -6.7(10) . . . . ?
C64 C65 C66 C70 170.6(7) . . . . ?
C70 C66 C67 C68 -2.4(9) . . . . ?
C65 C66 C67 C68 175.1(5) . . . . ?
C66 C67 C68 N7 0.5(9) . . . . ?
N7 C69 C70 C66 -0.2(13) . . . . ?
C67 C66 C70 C69 2.3(11) . . . . ?
C65 C66 C70 C69 -175.3(7) . . . . ?
O9 C71 C72 C77 -160.1(5) . . . . ?
O10 C71 C72 C77 18.9(7) . . . . ?
O9 C71 C72 C73 16.4(7) . . . . ?
O10 C71 C72 C73 -164.6(5) . . . . ?
C77 C72 C73 C74 0.3(10) . . . . ?
C71 C72 C73 C74 -176.2(6) . . . . ?
C72 C73 C74 C75 -0.1(12) . . . . ?
C73 C74 C75 C76 0.9(12) . . . . ?
C73 C74 C75 N12 176.3(7) . . . . ?
C74 C75 C76 C77 -2.0(11) . . . . ?
N12 C75 C76 C77 -177.3(6) . . . . ?
C73 C72 C77 C76 -1.5(9) . . . . ?
C71 C72 C77 C76 175.1(5) . . . . ?
C75 C76 C77 C72 2.3(9) . . . . ?
O5 C79 C80 C85 -173.1(5) . . . . ?
O6 C79 C80 C85 6.9(7) . . . . ?
O5 C79 C80 C81 7.5(7) . . . . ?
O6 C79 C80 C81 -172.5(5) . . . . ?
C85 C80 C81 C82 -2.0(8) . . . . ?
C79 C80 C81 C82 177.5(5) . . . . ?
C80 C81 C82 C83 1.1(8) . . . . ?
C81 C82 C83 C84 0.6(9) . . . . ?
C81 C82 C83 N11 179.7(5) . . . . ?
C82 C83 C84 C85 -1.4(10) . . . . ?
N11 C83 C84 C85 179.5(6) . . . . ?
C81 C80 C85 C84 1.2(9) . . . . ?
C79 C80 C85 C84 -178.3(5) . . . . ?
C83 C84 C85 C80 0.5(10) . . . . ?
O14 C87 C88 C92 -1.7(6) . . . . ?
O13 C87 C88 C92 176.8(5) . . . . ?
O14 C87 C88 C89 179.8(4) . . . . ?
O13 C87 C88 C89 -1.7(7) . . . . ?
C92 C88 C89 C90 -2.2(7) . . . . ?
C87 C88 C89 C90 176.4(5) . . . . ?
C88 C89 C90 C93 2.1(8) . . . . ?
C89 C88 C92 C91 0.3(8) . . . . ?
C87 C88 C92 C91 -178.2(5) . . . . ?
C93 C91 C92 C88 1.6(9) . . . . ?
C92 C91 C93 C90 -1.6(9) . . . . ?
C92 C91 C93 N13 178.3(5) . . . . ?
C89 C90 C93 C91 -0.2(8) . . . . ?
C89 C90 C93 N13 179.9(5) . . . . ?
O3 C95 C96 C101 -178.5(6) . . . . ?
O4 C95 C96 C101 1.6(9) . . . . ?
O3 C95 C96 C97 2.5(8) . . . . ?
O4 C95 C96 C97 -177.4(5) . . . . ?
C101 C96 C97 C98 3.6(10) . . . . ?
C95 C96 C97 C98 -177.3(6) . . . . ?
C96 C97 C98 C99 -1.5(11) . . . . ?
C97 C98 C99 C100 -0.2(13) . . . . ?
C97 C98 C99 N14 178.2(7) . . . . ?
C98 C99 C100 C101 -0.1(13) . . . . ?
N14 C99 C100 C101 -178.5(7) . . . . ?
C97 C96 C101 C100 -4.1(11) . . . . ?
C95 C96 C101 C100 176.9(7) . . . . ?
C99 C100 C101 C96 2.3(13) . . . . ?
C54 C55 C103 N5 0.2(9) . . . . ?
N8 C49 C104 C108 0.8(8) . . . . ?
C43 C42 C105 N9 1.2(8) . . . . ?
C41 C42 C105 N9 -179.0(5) . . . . ?
C108 C46 C106 C44 173.3(5) . . . . ?
C43 C44 C106 C46 169.5(5) . . . . ?
C107 C44 C106 C46 -12.9(8) . . . . ?
C43 C44 C107 N9 -0.7(8) . . . . ?
C106 C44 C107 N9 -178.4(5) . . . . ?
C49 C104 C108 C51 -1.2(8) . . . . ?
C49 C104 C108 C46 176.0(5) . . . . ?
C50 C51 C108 C104 1.3(8) . . . . ?
C50 C51 C108 C46 -175.7(5) . . . . ?
C106 C46 C108 C104 -166.7(6) . . . . ?
C106 C46 C108 C51 10.3(9) . . . . ?
C16 C17 N2 C18 -0.3(8) . . . . ?
C16 C17 N2 Cd1 -175.9(4) . . . 6 ?
C19 C18 N2 C17 0.0(8) . . . . ?
C19 C18 N2 Cd1 175.8(4) . . . 6 ?
C25 C24 N3 O19 10.5(19) . . . . ?
C23 C24 N3 O19 -170.9(13) . . . . ?
C25 C24 N3 O20 -162.4(15) . . . . ?
C23 C24 N3 O20 16(2) . . . . ?
C55 C103 N5 C52 0.6(8) . . . . ?
C55 C103 N5 Cd3 -176.1(4) . . . . ?
C53 C52 N5 C103 -0.9(8) . . . . ?
C53 C52 N5 Cd3 175.6(4) . . . . ?
C62 C61 N6 C60 -1.0(10) . . . . ?
C59 C60 N6 C61 -0.1(10) . . . . ?
C70 C69 N7 C68 -1.7(10) . . . . ?
C70 C69 N7 Cd3 168.6(6) . . . 6_566 ?
C67 C68 N7 C69 1.6(8) . . . . ?
C67 C68 N7 Cd3 -169.1(4) . . . 6_566 ?
C51 C50 N8 C49 0.6(8) . . . . ?
C51 C50 N8 Cd2 175.2(4) . . . 6_566 ?
C104 C49 N8 C50 -0.4(7) . . . . ?
C104 C49 N8 Cd2 -175.5(4) . . . 6_566 ?
C42 C105 N9 C107 -0.1(8) . . . . ?
C44 C107 N9 C105 -0.2(8) . . . . ?
C38 C37 N10 C36 0.4(7) . . . . ?
C38 C37 N10 Cd2 -174.1(4) . . . . ?
C34 C36 N10 C37 -0.9(7) . . . . ?
C34 C36 N10 Cd2 173.5(4) . . . . ?
C82 C83 N11 O8 -172.2(7) . . . . ?
C84 C83 N11 O8 6.9(11) . . . . ?
C82 C83 N11 O7 9.8(10) . . . . ?
C84 C83 N11 O7 -171.0(7) . . . . ?
C76 C75 N12 O12 -6.4(11) . . . . ?
C74 C75 N12 O12 178.1(8) . . . . ?
C76 C75 N12 O11 176.3(8) . . . . ?
C74 C75 N12 O11 0.8(12) . . . . ?
C91 C93 N13 O16 -1.2(8) . . . . ?
C90 C93 N13 O16 178.8(5) . . . . ?
C91 C93 N13 O15 179.4(5) . . . . ?
C90 C93 N13 O15 -0.7(8) . . . . ?
C100 C99 N14 O2 -4.5(14) . . . . ?
C98 C99 N14 O2 177.0(10) . . . . ?
C100 C99 N14 O1 177.1(9) . . . . ?
C98 C99 N14 O1 -1.3(12) . . . . ?
C8 C9 N15 C10 -0.5(7) . . . . ?
C11 C10 N15 C9 0.2(7) . . . . ?
C2 C1 N16 C5 -0.1(8) . . . . ?
C2 C1 N16 Cd1 178.7(4) . . . . ?
C4 C5 N16 C1 -0.4(9) . . . . ?
C4 C5 N16 Cd1 -179.0(5) . . . . ?
O4 C95 O3 Cd3 -3.4(6) . . . . ?
C96 C95 O3 Cd3 176.7(4) . . . . ?
O3 C95 O4 Cd3 3.6(6) . . . . ?
C96 C95 O4 Cd3 -176.5(4) . . . . ?
O6 C79 O5 Cd3 1.3(5) . . . . ?
C80 C79 O5 Cd3 -178.7(3) . . . . ?
O5 C79 O6 Cd2 -171.7(15) . . . . ?
C80 C79 O6 Cd2 8(2) . . . . ?
O5 C79 O6 Cd3 -1.2(5) . . . . ?
C80 C79 O6 Cd3 178.9(4) . . . . ?
O10 C71 O9 Cd2 -3.3(5) . . . . ?
C72 C71 O9 Cd2 175.7(3) . . . . ?
O9 C71 O10 Cd2 3.2(5) . . . . ?
C72 C71 O10 Cd2 -175.8(4) . . . . ?
O14 C87 O13 Cd3 173.7(16) . . . . ?
C88 C87 O13 Cd3 -5(2) . . . . ?
O13 C87 O14 Cd2 -3.3(5) . . . . ?
C88 C87 O14 Cd2 175.1(3) . . . . ?
O18 C20 O17 Cd1 -4.6(7) . . . 5_656 ?
C21 C20 O17 Cd1 174.7(4) . . . 5_656 ?
O17 C20 O18 Cd1 80.3(10) . . . . ?
C21 C20 O18 Cd1 -99.0(9) . . . . ?
O22 C27 O21 Cd1 0.6(5) . . . . ?
C28 C27 O21 Cd1 -179.8(4) . . . . ?
O21 C27 O22 Cd1 -0.6(5) . . . . ?
C28 C27 O22 Cd1 179.9(4) . . . . ?
C30 C31 N4 O23 178.0(14) . . . . ?
C32 C31 N4 O23 -3(2) . . . . ?
C30 C31 N4 O26 3(2) . . . . ?
C32 C31 N4 O26 -177.8(15) . . . . ?
